data_1561668
loop_
_publ_author_name
'Rogachev, Andrey Yu.'
'Zhou, Zheng'
'Liu, Shuyang'
'Wei, Zheng'
'Schaub, Tobias A.'
'Jasti, Ramesh'
'Petrukhina, Marina A.'

_publ_section_title
;
 Stretching [8]cycloparaphenylene with encapsulated potassium cations:
 structural and theoretical insights into core perturbation upon four-fold
 reduction and complexation
;
_journal_name_full 'Chemical Science'
_journal_paper_doi 10.1039/D1SC00713K
_journal_year 2021
_chemical_formula_moiety '0.5(C160 H192 K8 O16)'
_chemical_formula_sum 'C80 H96 K4 O8'
_chemical_formula_weight 1341.96
_space_group_crystal_system monoclinic
_space_group_IT_number 15
_space_group_name_Hall '-C 2yc'
_space_group_name_H-M_alt 'C 1 2/c 1'
_atom_sites_solution_hydrogens geom
_atom_sites_solution_primary dual
_atom_sites_solution_secondary difmap
_audit_creation_date 2020-04-11
_audit_creation_method
;
Olex2 1.2
(compiled 2018.05.29 svn.r3508 for OlexSys, GUI svn.r5506)
;
_audit_update_record
;
2021-01-23 deposited with the CCDC.	2021-03-29 downloaded from the CCDC.
;
_cell_angle_alpha 90
_cell_angle_beta 99.196(6)
_cell_angle_gamma 90
_cell_formula_units_Z 4
_cell_length_a 22.330(7)
_cell_length_b 10.120(3)
_cell_length_c 31.991(8)
_cell_measurement_reflns_used 8534
_cell_measurement_temperature 100(2)
_cell_measurement_theta_max 24.93
_cell_measurement_theta_min 2.84
_cell_volume 7136(4)
_computing_cell_refinement 'SAINT V8.38A (bruker, 2016)'
_computing_data_collection 'APEX3 v.2017.3-0 (Bruker AXS Inc., 2017)'
_computing_data_reduction 'SAINT V8.38A (bruker, 2016)'
_computing_molecular_graphics 'Olex2 (Dolomanov et al., 2009)'
_computing_publication_material 'Olex2 (Dolomanov et al., 2009)'
_computing_structure_refinement 'SHELXL 2018/3 (Sheldrick, 2018)'
_computing_structure_solution 'SHELXT 2018/2 (Sheldrick, 2018)'
_diffrn_ambient_temperature 100(2)
_diffrn_detector_area_resol_mean 10.42
_diffrn_measured_fraction_theta_full 0.994
_diffrn_measured_fraction_theta_max 0.994
_diffrn_measurement_device_type 'Bruker D8 Venture PHOTON 100 CMOS'
_diffrn_measurement_method 'phi and omega scans'
_diffrn_radiation_monochromator graphite
_diffrn_radiation_type MoK\a
_diffrn_radiation_wavelength 0.71073
_diffrn_reflns_av_R_equivalents 0.1743
_diffrn_reflns_av_unetI/netI 0.1248
_diffrn_reflns_Laue_measured_fraction_full 0.994
_diffrn_reflns_Laue_measured_fraction_max 0.994
_diffrn_reflns_limit_h_max 26
_diffrn_reflns_limit_h_min -26
_diffrn_reflns_limit_k_max 12
_diffrn_reflns_limit_k_min -12
_diffrn_reflns_limit_l_max 38
_diffrn_reflns_limit_l_min -38
_diffrn_reflns_number 39344
_diffrn_reflns_point_group_measured_fraction_full 0.994
_diffrn_reflns_point_group_measured_fraction_max 0.994
_diffrn_reflns_theta_full 25.100
_diffrn_reflns_theta_max 25.100
_diffrn_reflns_theta_min 2.842
_diffrn_source 'fine-focus sealed tube'
_exptl_absorpt_coefficient_mu 0.305
_exptl_absorpt_correction_T_max 0.6885
_exptl_absorpt_correction_T_min 0.5580
_exptl_absorpt_correction_type multi-scan
_exptl_absorpt_process_details
;
SADABS-2016/2 (Bruker, 2016/2) was 
used for absorption correction. wR2(int) was 
0.0965 before and 0.0728 after correction. 
The Ratio of minimum to maximum transmission 
is 0.8105. The \l/2 correction factor is not present.
;
_exptl_crystal_colour black
_exptl_crystal_colour_primary black
_exptl_crystal_density_diffrn 1.249
_exptl_crystal_description plate
_exptl_crystal_F_000 2864
_exptl_crystal_size_max 0.15
_exptl_crystal_size_mid 0.11
_exptl_crystal_size_min 0.02
_refine_diff_density_max 0.858
_refine_diff_density_min -0.586
_refine_diff_density_rms 0.136
_refine_ls_extinction_method none
_refine_ls_goodness_of_fit_ref 1.088
_refine_ls_hydrogen_treatment constr
_refine_ls_matrix_type full
_refine_ls_number_parameters 561
_refine_ls_number_reflns 6517
_refine_ls_number_restraints 1175
_refine_ls_restrained_S_all 1.005
_refine_ls_R_factor_all 0.2049
_refine_ls_R_factor_gt 0.1508
_refine_ls_shift/su_max 0.000
_refine_ls_shift/su_mean 0.000
_refine_ls_structure_factor_coef Fsqd
_refine_ls_weighting_details 'w=1/[\s^2^(Fo^2^)+(0.0434P)^2^+341.9939P] where P=(Fo^2^+2Fc^2^)/3'
_refine_ls_weighting_scheme calc
_refine_ls_wR_factor_gt 0.3157
_refine_ls_wR_factor_ref 0.3469
_reflns_Friedel_coverage 0.000
_reflns_number_gt 4413
_reflns_number_total 6517
_reflns_threshold_expression 'I > 2\s(I)'
_cod_data_source_file d1sc00713k2.cif
_cod_data_source_block str2844
_cod_original_cell_volume 7136(3)
_cod_database_code 1561668
_shelx_shelxl_version_number 2018/3
_shelx_space_group_comment
;
The symmetry employed for this shelxl refinement is uniquely defined
by the following loop, which should always be used as a source of
symmetry information in preference to the above space-group names.
They are only intended as comments.
;
_shelx_estimated_absorpt_t_max 0.994
_shelx_estimated_absorpt_t_min 0.956
_olex2_refinement_description
;
1. Twinned data refinement
 Scales: 0.886(3)
 0.114(3)
2. Fixed Uiso
 At 1.2 times of:
  All C(H) groups, All C(H,H) groups
3. Restrained distances
 C30-C29 = C31-C32 = C30-C31
 1.54 with sigma of 0.02
 O2-C32 = O2-C29
 1.43 with sigma of 0.02
 C31-C32 = C30-C31 = C30-C29
 1.54 with sigma of 0.02
 O1-C28 = O1X-C28X = O1-C25 = O1X-C25X
 1.43 with sigma of 0.02
 C27X-C28X = C27-C28 = C26-C27 = C26X-C27X = C25-C26 = C25X-C26X
 1.54 with sigma of 0.02
 O4-C37X = O4-C37 = O4-C40X = O4-C40
 1.43 with sigma of 0.02
 C38X-C37X = C38-C37 = C39X-C38X = C39-C38 = C39-C40 = C39X-C40X
 1.54 with sigma of 0.02
 O3-C36 = O3-C33
 1.43 with sigma of 0.02
 C34X-C33X = C35-C36 = C35-C34 = C35X-C34X = C34-C33 = C35X-C36X
 1.54 with sigma of 0.02
 O2-C29 = O2-C32
 1.43 with sigma of 0.02
 C30-C29 = C30X-C29X = C32-C31 = C32X-C31X = C31X-C30X = C31-C30
 1.54 with sigma of 0.02
 O2-C29 = O2-C29X = O2-C32 = O2-C32X
 1.43 with sigma of 0.02
 O3-C33X = O3-C36 = O3-C36X = O3-C33
 1.43 with sigma of 0.02
 O1-C28 \\sim O1X-C28X
 with sigma of 0.02
 O1-C25 \\sim O1X-C25X
 with sigma of 0.02
 C28-C27 \\sim C28X-C27X
 with sigma of 0.02
 C27-C26 \\sim C27X-C26X
 with sigma of 0.02
 C26-C25 \\sim C26X-C25X
 with sigma of 0.02
 O1-C27 \\sim O1X-C27X
 with sigma of 0.04
 O1-C26 \\sim O1X-C26X
 with sigma of 0.04
 C28-C26 \\sim C28X-C26X
 with sigma of 0.04
 C28-C25 \\sim C28X-C25X
 with sigma of 0.04
 C27-C25 \\sim C27X-C25X
 with sigma of 0.04
 C37-C38 \\sim C37X-C38X
 with sigma of 0.02
 C40-C39 \\sim C40X-C39X
 with sigma of 0.02
 C38-C39 \\sim C38X-C39X
 with sigma of 0.02
 C37-C40 \\sim C37X-C40X
 with sigma of 0.04
 C37-C39 \\sim C37X-C39X
 with sigma of 0.04
 C40-C38 \\sim C40X-C38X
 with sigma of 0.04
 C33-C34 \\sim C36X-C35X
 with sigma of 0.02
 C36-C35 \\sim C33X-C34X
 with sigma of 0.02
 C34-C35 \\sim C35X-C34X
 with sigma of 0.02
 C33-C36 \\sim C36X-C33X
 with sigma of 0.04
 C33-C35 \\sim C36X-C34X
 with sigma of 0.04
 C36-C34 \\sim C33X-C35X
 with sigma of 0.04
4. Uiso/Uaniso restraints and constraints
O3 \\sim C33 \\sim C36 \\sim C34 \\sim C35 \\sim C36X \\sim C33X \\sim C35X
\\sim C34X \\sim O4 \\sim C37 \\sim C40 \\sim C38 \\sim C39 \\sim C37X \\sim
C40X \\sim C38X \\sim C39X \\sim O1 \\sim C28 \\sim C27 \\sim C26 \\sim C25
\\sim O1X \\sim C28X \\sim C27X \\sim C26X \\sim C25X \\sim O2 \\sim C29 \\sim
C32 \\sim C31 \\sim C30: within 2A with sigma of 0.01 and sigma for terminal
atoms of 0.02
C24 \\sim C23 \\sim C19 \\sim C22 \\sim C20 \\sim C21 \\sim C15 \\sim C17 \\sim
C16 \\sim C13 \\sim C14 \\sim C18 \\sim C9 \\sim C12 \\sim C10 \\sim C3 \\sim
C1 \\sim C6 \\sim C11 \\sim C7 \\sim C2 \\sim C8 \\sim C5 \\sim C4: within 2A
with sigma of 0.01 and sigma for terminal atoms of 0.02
O2 \\sim C29 \\sim C32 \\sim C31 \\sim C30 \\sim C31X \\sim C32X \\sim C30X
\\sim C29X: within 2A with sigma of 0.01 and sigma for terminal atoms of 0.02
Uanis(C14) = Uanis(C17)
Uanis(C15) = Uanis(C18)
5. Rigid body (RIGU) restrains
 O3, C33, C36, C34, C35, C36X, C33X, C35X, C34X, O4, C37, C40, C38, C39, C37X,
 C40X, C38X, C39X, O1, C28, C27, C26, C25, O1X, C28X, C27X, C26X, C25X, O2, C29,
  C32, C31, C30
 with sigma for 1-2 distances of 0.004 and sigma for 1-3 distances of 0.004
 C24, C23, C19, C22, C20, C21, C15, C17, C16, C13, C14, C18, C9, C12, C10, C3,
 C1, C6, C11, C7, C2, C8, C5, C4
 with sigma for 1-2 distances of 0.004 and sigma for 1-3 distances of 0.004
 O2, C29, C32, C31, C30, C31X, C32X, C30X, C29X
 with sigma for 1-2 distances of 0.004 and sigma for 1-3 distances of 0.004
6. Others
 Sof(C31X)=Sof(H31C)=Sof(H31D)=Sof(C32X)=Sof(H32C)=Sof(H32D)=Sof(C30X)=
 Sof(H30C)=Sof(H30D)=Sof(C29X)=Sof(H29C)=Sof(H29D)=1-FVAR(1)
 Sof(C29)=Sof(H29A)=Sof(H29B)=Sof(C32)=Sof(H32A)=Sof(H32B)=Sof(C31)=Sof(H31A)=
 Sof(H31B)=Sof(C30)=Sof(H30A)=Sof(H30B)=FVAR(1)
 Sof(O1X)=Sof(C28X)=Sof(H28C)=Sof(H28D)=Sof(C27X)=Sof(H27C)=Sof(H27D)=
 Sof(C26X)=Sof(H26C)=Sof(H26D)=Sof(C25X)=Sof(H25C)=Sof(H25D)=1-FVAR(2)
 Sof(O1)=Sof(C28)=Sof(H28A)=Sof(H28B)=Sof(C27)=Sof(H27A)=Sof(H27B)=Sof(C26)=
 Sof(H26A)=Sof(H26B)=Sof(C25)=Sof(H25A)=Sof(H25B)=FVAR(2)
 Sof(C37X)=Sof(H37C)=Sof(H37D)=Sof(C40X)=Sof(H40C)=Sof(H40D)=Sof(C38X)=
 Sof(H38C)=Sof(H38D)=Sof(C39X)=Sof(H39C)=Sof(H39D)=1-FVAR(3)
 Sof(C37)=Sof(H37A)=Sof(H37B)=Sof(C40)=Sof(H40A)=Sof(H40B)=Sof(C38)=Sof(H38A)=
 Sof(H38B)=Sof(C39)=Sof(H39A)=Sof(H39B)=FVAR(3)
 Sof(C36X)=Sof(H36C)=Sof(H36D)=Sof(C33X)=Sof(H33C)=Sof(H33D)=Sof(C35X)=
 Sof(H35C)=Sof(H35D)=Sof(C34X)=Sof(H34C)=Sof(H34D)=1-FVAR(4)
 Sof(C33)=Sof(H33A)=Sof(H33B)=Sof(C36)=Sof(H36A)=Sof(H36B)=Sof(C34)=Sof(H34A)=
 Sof(H34B)=Sof(C35)=Sof(H35A)=Sof(H35B)=FVAR(4)
7.a Secondary CH2 refined with riding coordinates:
 C37(H37A,H37B), C33(H33A,H33B), C28(H28A,H28B), C40(H40A,H40B), C36(H36A,
 H36B), C34(H34A,H34B), C27(H27A,H27B), C38(H38A,H38B), C26(H26A,H26B),
 C25(H25A,H25B), C39(H39A,H39B), C35(H35A,H35B), C29(H29A,H29B), C32(H32A,H32B),
  C31(H31A,H31B), C30(H30A,H30B), C28X(H28C,H28D), C27X(H27C,H27D), C26X(H26C,
 H26D), C25X(H25C,H25D), C37X(H37C,H37D), C40X(H40C,H40D), C38X(H38C,H38D),
 C39X(H39C,H39D), C36X(H36C,H36D), C33X(H33C,H33D), C35X(H35C,H35D), C34X(H34C,
 H34D), C31X(H31C,H31D), C32X(H32C,H32D), C30X(H30C,H30D), C29X(H29C,H29D)
7.b Aromatic/amide H refined with riding coordinates:
 C15(H15), C9(H9), C17(H17), C12(H12), C24(H24), C14(H14), C1(H1), C18(H18),
 C23(H23), C11(H11), C2(H2), C8(H8), C5(H5), C4(H4), C20(H20), C21(H21)
;
_olex2_submission_special_instructions 'No special instructions were received'

loop_
_space_group_symop_operation_xyz
'x, y, z'
'-x, y, -z+1/2'
'x+1/2, y+1/2, z'
'-x+1/2, y+1/2, -z+1/2'
'-x, -y, -z'
'x, -y, z-1/2'
'-x+1/2, -y+1/2, -z'
'x+1/2, -y+1/2, z-1/2'

loop_
_atom_site_label
_atom_site_type_symbol
_atom_site_fract_x
_atom_site_fract_y
_atom_site_fract_z
_atom_site_U_iso_or_equiv
_atom_site_adp_type
_atom_site_occupancy
_atom_site_site_symmetry_order
_atom_site_calc_flag
_atom_site_refinement_flags_posn
_atom_site_refinement_flags_adp
_atom_site_refinement_flags_occupancy
_atom_site_disorder_assembly
_atom_site_disorder_group
K2 K 0.64684(11) 0.5073(3) 0.75724(7) 0.0193(5) Uani 1 1 d . . . . .
K1 K 0.70147(12) 0.3304(3) 0.59945(8) 0.0309(7) Uani 1 1 d . . . . .
O4 O 0.5741(3) 0.7064(8) 0.7251(2) 0.0283(17) Uani 1 1 d D U . . .
O3 O 0.5856(4) 0.2979(9) 0.7812(3) 0.0349(18) Uani 1 1 d D U . . .
O1 O 0.7713(7) 0.3504(19) 0.5407(6) 0.033(3) Uani 0.58(2) 1 d D U P A 1
O2 O 0.6165(4) 0.1646(9) 0.5599(3) 0.044(2) Uani 1 1 d D U . . .
C15 C 0.6201(5) 0.4061(11) 0.6635(3) 0.0171(13) Uani 1 1 d . U . . .
H15 H 0.577375 0.395926 0.656772 0.020 Uiso 1 1 calc R . . . .
C9 C 0.7377(5) 0.0786(11) 0.6755(3) 0.0155(18) Uani 1 1 d . U . . .
H9 H 0.701571 0.048204 0.684492 0.019 Uiso 1 1 calc R . . . .
C17 C 0.7072(5) 0.5525(12) 0.6759(3) 0.0186(14) Uani 1 1 d . U . . .
H17 H 0.723070 0.639755 0.677178 0.022 Uiso 1 1 calc R . . . .
C16 C 0.6468(5) 0.5281(11) 0.6511(3) 0.0187(18) Uani 1 1 d . U . . .
C13 C 0.7205(5) 0.3183(11) 0.6938(3) 0.0173(17) Uani 1 1 d . U . . .
C12 C 0.8496(4) 0.1507(10) 0.6556(3) 0.0142(18) Uani 1 1 d . U . . .
H12 H 0.888570 0.175340 0.649865 0.017 Uiso 1 1 calc R . . . .
C10 C 0.7582(4) 0.2142(11) 0.6859(3) 0.0156(17) Uani 1 1 d . U . . .
C24 C 0.6683(5) 0.6764(12) 0.5933(3) 0.024(2) Uani 1 1 d . U . . .
H24 H 0.698991 0.722390 0.611706 0.029 Uiso 1 1 calc R . . . .
C3 C 0.8769(5) -0.1256(11) 0.5246(3) 0.017(2) Uani 1 1 d . U . . .
C14 C 0.6526(5) 0.3062(12) 0.6842(3) 0.0186(14) Uani 1 1 d . U . . .
H14 H 0.632796 0.229701 0.692482 0.022 Uiso 1 1 calc R . . . .
C1 C 0.9033(4) -0.0096(12) 0.5924(3) 0.020(2) Uani 1 1 d . U . . .
H1 H 0.932678 0.039124 0.610955 0.024 Uiso 1 1 calc R . . . .
C6 C 0.8480(5) -0.0405(11) 0.6051(3) 0.0173(18) Uani 1 1 d . U . . .
C18 C 0.7404(5) 0.4555(11) 0.6966(3) 0.0171(13) Uani 1 1 d . U . . .
H18 H 0.777997 0.476922 0.713679 0.020 Uiso 1 1 calc R . . . .
C23 C 0.6630(5) 0.6970(12) 0.5504(3) 0.024(2) Uani 1 1 d . U . . .
H23 H 0.691331 0.753875 0.540322 0.029 Uiso 1 1 calc R . . . .
C19 C 0.6297(5) 0.5892(13) 0.6110(3) 0.023(2) Uani 1 1 d . U . . .
C11 C 0.8197(5) 0.2364(11) 0.6788(3) 0.0178(19) Uani 1 1 d . U . . .
H11 H 0.840390 0.313037 0.690619 0.021 Uiso 1 1 calc R . . . .
C22 C 0.6173(5) 0.6376(12) 0.5206(3) 0.022(2) Uani 1 1 d . U . . .
C37 C 0.519(2) 0.690(5) 0.694(2) 0.029(3) Uani 0.461(18) 1 d D U P B 1
H37A H 0.483401 0.688779 0.708879 0.035 Uiso 0.461(18) 1 calc R . P B 1
H37B H 0.520941 0.606596 0.678693 0.035 Uiso 0.461(18) 1 calc R . P B 1
C7 C 0.8253(5) 0.0287(10) 0.6400(3) 0.0152(17) Uani 1 1 d . U . . .
C2 C 0.9163(5) -0.0488(12) 0.5530(3) 0.021(2) Uani 1 1 d . U . . .
H2 H 0.953766 -0.021912 0.545090 0.025 Uiso 1 1 calc R . . . .
C33 C 0.5423(11) 0.293(3) 0.8100(9) 0.036(3) Uani 0.63(2) 1 d D U P C 1
H33A H 0.501667 0.268678 0.794841 0.043 Uiso 0.63(2) 1 calc R . P C 1
H33B H 0.539330 0.380730 0.823521 0.043 Uiso 0.63(2) 1 calc R . P C 1
C8 C 0.7688(5) -0.0051(12) 0.6534(3) 0.0194(19) Uani 1 1 d . U . . .
H8 H 0.752183 -0.090194 0.646401 0.023 Uiso 1 1 calc R . . . .
C5 C 0.8113(5) -0.1324(13) 0.5791(4) 0.028(2) Uani 1 1 d . U . . .
H5 H 0.776101 -0.167467 0.588159 0.034 Uiso 1 1 calc R . . . .
C28 C 0.8239(10) 0.267(2) 0.5451(9) 0.034(3) Uani 0.58(2) 1 d D U P A 1
H28A H 0.827471 0.223884 0.517820 0.041 Uiso 0.58(2) 1 calc R . P A 1
H28B H 0.821809 0.197932 0.566681 0.041 Uiso 0.58(2) 1 calc R . P A 1
C4 C 0.8260(5) -0.1710(13) 0.5413(4) 0.030(2) Uani 1 1 d . U . . .
H4 H 0.800078 -0.233003 0.525082 0.036 Uiso 1 1 calc R . . . .
C20 C 0.5782(5) 0.5500(14) 0.5820(4) 0.032(2) Uani 1 1 d . U . . .
H20 H 0.545965 0.506067 0.592431 0.038 Uiso 1 1 calc R . . . .
C40 C 0.6059(9) 0.816(2) 0.7091(9) 0.031(3) Uani 0.461(18) 1 d D U P B 1
H40A H 0.624721 0.789190 0.684322 0.037 Uiso 0.461(18) 1 calc R . P B 1
H40B H 0.637339 0.853112 0.731223 0.037 Uiso 0.461(18) 1 calc R . P B 1
C21 C 0.5731(5) 0.5737(14) 0.5388(4) 0.034(2) Uani 1 1 d . U . . .
H21 H 0.537522 0.544532 0.520871 0.040 Uiso 1 1 calc R . . . .
C36 C 0.6201(9) 0.1776(18) 0.7857(6) 0.038(3) Uani 0.63(2) 1 d D U P C 1
H36A H 0.659793 0.189307 0.776133 0.046 Uiso 0.63(2) 1 calc R . P C 1
H36B H 0.597753 0.104902 0.769351 0.046 Uiso 0.63(2) 1 calc R . P C 1
C34 C 0.5659(9) 0.189(2) 0.8435(6) 0.038(3) Uani 0.63(2) 1 d D U P C 1
H34A H 0.569221 0.225597 0.872373 0.046 Uiso 0.63(2) 1 calc R . P C 1
H34B H 0.538464 0.111127 0.841128 0.046 Uiso 0.63(2) 1 calc R . P C 1
C27 C 0.8780(9) 0.359(2) 0.5589(8) 0.036(3) Uani 0.58(2) 1 d D U P A 1
H27A H 0.914409 0.329400 0.547552 0.043 Uiso 0.58(2) 1 calc R . P A 1
H27B H 0.887705 0.365149 0.590137 0.043 Uiso 0.58(2) 1 calc R . P A 1
C38 C 0.5164(12) 0.809(2) 0.6642(7) 0.032(3) Uani 0.461(18) 1 d D U P B 1
H38A H 0.474200 0.837833 0.654139 0.038 Uiso 0.461(18) 1 calc R . P B 1
H38B H 0.537167 0.791142 0.639618 0.038 Uiso 0.461(18) 1 calc R . P B 1
C26 C 0.8551(8) 0.493(2) 0.5395(8) 0.036(3) Uani 0.58(2) 1 d D U P A 1
H26A H 0.857117 0.562119 0.561538 0.043 Uiso 0.58(2) 1 calc R . P A 1
H26B H 0.879134 0.521597 0.517671 0.043 Uiso 0.58(2) 1 calc R . P A 1
C25 C 0.7892(8) 0.4637(19) 0.5198(8) 0.036(3) Uani 0.58(2) 1 d D U P A 1
H25A H 0.762798 0.539757 0.523887 0.043 Uiso 0.58(2) 1 calc R . P A 1
H25B H 0.786200 0.446683 0.489085 0.043 Uiso 0.58(2) 1 calc R . P A 1
C39 C 0.5530(11) 0.912(2) 0.6965(8) 0.033(3) Uani 0.461(18) 1 d D U P B 1
H39A H 0.564852 0.993289 0.682522 0.040 Uiso 0.461(18) 1 calc R . P B 1
H39B H 0.531602 0.935370 0.720370 0.040 Uiso 0.461(18) 1 calc R . P B 1
C35 C 0.6283(9) 0.150(2) 0.8336(6) 0.042(3) Uani 0.63(2) 1 d D U P C 1
H35A H 0.637297 0.055342 0.839970 0.051 Uiso 0.63(2) 1 calc R . P C 1
H35B H 0.660841 0.204952 0.849517 0.051 Uiso 0.63(2) 1 calc R . P C 1
C29 C 0.5624(8) 0.233(2) 0.5407(10) 0.048(4) Uani 0.497(15) 1 d D U P D 1
H29A H 0.567136 0.272246 0.513130 0.058 Uiso 0.497(15) 1 calc R . P D 1
H29B H 0.550111 0.301626 0.559530 0.058 Uiso 0.497(15) 1 calc R . P D 1
C32 C 0.6078(11) 0.042(2) 0.5793(10) 0.047(3) Uani 0.497(15) 1 d D U P D 1
H32A H 0.612244 0.052815 0.610446 0.057 Uiso 0.497(15) 1 calc R . P D 1
H32B H 0.638079 -0.023107 0.572932 0.057 Uiso 0.497(15) 1 calc R . P D 1
C31 C 0.5434(11) -0.004(3) 0.5614(10) 0.049(3) Uani 0.497(15) 1 d D U P D 1
H31A H 0.519716 -0.024229 0.584258 0.058 Uiso 0.497(15) 1 calc R . P D 1
H31B H 0.544188 -0.083551 0.543281 0.058 Uiso 0.497(15) 1 calc R . P D 1
C30 C 0.5177(12) 0.116(2) 0.5353(10) 0.051(4) Uani 0.497(15) 1 d D U P D 1
H30A H 0.479235 0.143417 0.544409 0.062 Uiso 0.497(15) 1 calc R . P D 1
H30B H 0.508726 0.091196 0.505041 0.062 Uiso 0.497(15) 1 calc R . P D 1
O1X O 0.7825(10) 0.332(3) 0.5502(9) 0.034(3) Uani 0.42(2) 1 d D U P A 2
C28X C 0.8277(14) 0.249(3) 0.5370(13) 0.034(3) Uani 0.42(2) 1 d D U P A 2
H28C H 0.820632 0.239055 0.505767 0.040 Uiso 0.42(2) 1 calc R . P A 2
H28D H 0.826602 0.159673 0.549789 0.040 Uiso 0.42(2) 1 calc R . P A 2
C27X C 0.8888(12) 0.315(3) 0.5520(12) 0.035(3) Uani 0.42(2) 1 d D U P A 2
H27C H 0.916381 0.304641 0.530860 0.042 Uiso 0.42(2) 1 calc R . P A 2
H27D H 0.908592 0.277760 0.579361 0.042 Uiso 0.42(2) 1 calc R . P A 2
C26X C 0.8724(11) 0.461(3) 0.5569(12) 0.038(3) Uani 0.42(2) 1 d D U P A 2
H26C H 0.891191 0.517522 0.537313 0.046 Uiso 0.42(2) 1 calc R . P A 2
H26D H 0.885665 0.491759 0.586273 0.046 Uiso 0.42(2) 1 calc R . P A 2
C25X C 0.8028(11) 0.463(2) 0.5455(12) 0.036(3) Uani 0.42(2) 1 d D U P A 2
H25C H 0.785248 0.523238 0.564724 0.043 Uiso 0.42(2) 1 calc R . P A 2
H25D H 0.790411 0.493654 0.516056 0.043 Uiso 0.42(2) 1 calc R . P A 2
C37X C 0.521(2) 0.690(3) 0.6936(18) 0.029(3) Uani 0.539(18) 1 d D U P B 2
H37C H 0.487166 0.649147 0.705852 0.035 Uiso 0.539(18) 1 calc R . P B 2
H37D H 0.529311 0.636207 0.669458 0.035 Uiso 0.539(18) 1 calc R . P B 2
C40X C 0.6019(10) 0.829(2) 0.7189(7) 0.033(3) Uani 0.539(18) 1 d D U P B 2
H40C H 0.646414 0.818915 0.721226 0.039 Uiso 0.539(18) 1 calc R . P B 2
H40D H 0.593232 0.894763 0.740100 0.039 Uiso 0.539(18) 1 calc R . P B 2
C38X C 0.5062(8) 0.834(2) 0.6804(8) 0.032(3) Uani 0.539(18) 1 d D U P B 2
H38C H 0.491879 0.886814 0.703002 0.039 Uiso 0.539(18) 1 calc R . P B 2
H38D H 0.476820 0.841352 0.653791 0.039 Uiso 0.539(18) 1 calc R . P B 2
C39X C 0.5740(8) 0.872(2) 0.6741(6) 0.033(3) Uani 0.539(18) 1 d D U P B 2
H39C H 0.588661 0.819633 0.651743 0.039 Uiso 0.539(18) 1 calc R . P B 2
H39D H 0.579111 0.967891 0.669090 0.039 Uiso 0.539(18) 1 calc R . P B 2
C36X C 0.541(2) 0.323(4) 0.8073(15) 0.036(3) Uani 0.37(2) 1 d D U P C 2
H36C H 0.501001 0.343939 0.790017 0.043 Uiso 0.37(2) 1 calc R . P C 2
H36D H 0.552959 0.397152 0.827045 0.043 Uiso 0.37(2) 1 calc R . P C 2
C33X C 0.6295(11) 0.205(3) 0.8005(12) 0.038(3) Uani 0.37(2) 1 d D U P C 2
H33C H 0.661435 0.249669 0.820697 0.046 Uiso 0.37(2) 1 calc R . P C 2
H33D H 0.648595 0.157958 0.779010 0.046 Uiso 0.37(2) 1 calc R . P C 2
C35X C 0.5379(15) 0.193(3) 0.8314(12) 0.039(3) Uani 0.37(2) 1 d D U P C 2
H35C H 0.539857 0.210233 0.862073 0.047 Uiso 0.37(2) 1 calc R . P C 2
H35D H 0.499558 0.145772 0.820987 0.047 Uiso 0.37(2) 1 calc R . P C 2
C34X C 0.5922(15) 0.111(3) 0.8236(12) 0.040(3) Uani 0.37(2) 1 d D U P C 2
H34C H 0.578886 0.032601 0.805841 0.048 Uiso 0.37(2) 1 calc R . P C 2
H34D H 0.616007 0.080224 0.850677 0.048 Uiso 0.37(2) 1 calc R . P C 2
C31X C 0.5796(11) -0.050(3) 0.5860(10) 0.051(3) Uani 0.503(15) 1 d D U P D 2
H31C H 0.566024 -0.131561 0.569956 0.061 Uiso 0.503(15) 1 calc R . P D 2
H31D H 0.592935 -0.071547 0.616242 0.061 Uiso 0.503(15) 1 calc R . P D 2
C32X C 0.6271(12) 0.0263(19) 0.5666(10) 0.046(3) Uani 0.503(15) 1 d D U P D 2
H32C H 0.666650 0.015291 0.585256 0.055 Uiso 0.503(15) 1 calc R . P D 2
H32D H 0.630704 -0.014687 0.539038 0.055 Uiso 0.503(15) 1 calc R . P D 2
C30X C 0.5325(12) 0.059(3) 0.5794(11) 0.050(3) Uani 0.503(15) 1 d D U P D 2
H30C H 0.495202 0.024028 0.562109 0.059 Uiso 0.503(15) 1 calc R . P D 2
H30D H 0.522215 0.084121 0.607340 0.059 Uiso 0.503(15) 1 calc R . P D 2
C29X C 0.5511(8) 0.182(3) 0.5584(10) 0.048(3) Uani 0.503(15) 1 d D U P D 2
H29C H 0.530036 0.188058 0.528800 0.058 Uiso 0.503(15) 1 calc R . P D 2
H29D H 0.542265 0.261906 0.574014 0.058 Uiso 0.503(15) 1 calc R . P D 2

loop_
_atom_site_aniso_label
_atom_site_aniso_U_11
_atom_site_aniso_U_22
_atom_site_aniso_U_33
_atom_site_aniso_U_23
_atom_site_aniso_U_13
_atom_site_aniso_U_12
K2 0.0243(12) 0.0218(13) 0.0125(11) -0.0012(11) 0.0046(9) 0.0001(11)
K1 0.0268(13) 0.0514(19) 0.0169(12) -0.0162(13) 0.0113(10) -0.0055(13)
O4 0.024(3) 0.033(4) 0.026(4) 0.001(3) -0.001(3) 0.000(3)
O3 0.029(4) 0.041(5) 0.036(4) 0.003(4) 0.009(3) -0.004(3)
O1 0.031(5) 0.037(6) 0.035(7) 0.013(5) 0.013(5) 0.014(5)
O2 0.035(4) 0.042(5) 0.054(5) 0.002(4) -0.003(4) -0.004(4)
C15 0.016(3) 0.026(3) 0.011(3) -0.006(3) 0.006(2) -0.002(2)
C9 0.014(4) 0.024(4) 0.008(4) 0.008(4) 0.002(3) -0.002(3)
C17 0.019(3) 0.025(3) 0.013(3) -0.002(3) 0.008(2) -0.003(2)
C16 0.016(4) 0.027(4) 0.014(4) -0.005(3) 0.008(3) 0.000(3)
C13 0.019(3) 0.024(4) 0.010(4) 0.003(4) 0.008(3) -0.003(3)
C12 0.012(4) 0.019(4) 0.009(4) 0.005(3) -0.003(3) 0.000(3)
C10 0.017(4) 0.024(4) 0.007(4) 0.003(3) 0.004(3) -0.002(3)
C24 0.023(4) 0.028(5) 0.019(4) -0.005(4) -0.001(4) -0.006(4)
C3 0.017(4) 0.021(5) 0.014(4) 0.001(4) 0.004(3) 0.001(4)
C14 0.019(3) 0.025(3) 0.013(3) -0.002(3) 0.008(2) -0.003(2)
C1 0.014(4) 0.029(5) 0.017(4) 0.002(4) -0.001(3) -0.002(4)
C6 0.016(4) 0.021(4) 0.014(4) 0.002(3) 0.000(3) -0.005(3)
C18 0.016(3) 0.026(3) 0.011(3) -0.006(3) 0.006(2) -0.002(2)
C23 0.029(5) 0.023(5) 0.019(4) -0.001(4) 0.001(4) -0.007(4)
C19 0.016(4) 0.038(5) 0.015(4) -0.002(4) 0.002(3) 0.001(4)
C11 0.019(4) 0.022(5) 0.012(4) 0.007(4) 0.000(3) -0.001(3)
C22 0.017(4) 0.031(5) 0.017(4) 0.000(4) 0.001(3) -0.002(4)
C37 0.023(5) 0.034(6) 0.029(6) 0.001(5) 0.000(5) 0.000(5)
C7 0.018(4) 0.018(4) 0.008(4) 0.004(3) -0.002(3) -0.004(3)
C2 0.014(4) 0.031(5) 0.016(4) 0.004(4) 0.000(3) -0.003(4)
C33 0.035(5) 0.040(7) 0.034(6) 0.002(5) 0.012(5) -0.006(5)
C8 0.022(4) 0.025(4) 0.011(4) 0.007(4) 0.002(3) -0.001(4)
C5 0.027(5) 0.035(5) 0.025(4) -0.011(4) 0.011(4) -0.019(4)
C28 0.030(6) 0.037(6) 0.036(7) 0.012(5) 0.009(5) 0.014(5)
C4 0.029(5) 0.038(5) 0.025(4) -0.011(4) 0.013(4) -0.015(4)
C20 0.015(4) 0.063(6) 0.018(4) 0.001(5) 0.007(3) -0.011(4)
C40 0.028(5) 0.034(6) 0.028(6) 0.001(5) -0.003(5) -0.001(5)
C21 0.019(4) 0.064(6) 0.018(4) 0.001(5) 0.002(4) -0.014(4)
C36 0.036(6) 0.042(6) 0.039(6) 0.004(6) 0.012(5) -0.002(5)
C34 0.039(6) 0.040(6) 0.036(6) 0.004(5) 0.008(5) -0.008(6)
C27 0.032(6) 0.037(7) 0.039(7) 0.013(6) 0.007(5) 0.014(5)
C38 0.028(5) 0.035(6) 0.029(6) 0.002(5) -0.004(5) -0.001(5)
C26 0.033(6) 0.036(6) 0.039(7) 0.013(6) 0.009(5) 0.014(5)
C25 0.033(6) 0.037(6) 0.038(7) 0.014(6) 0.010(5) 0.014(5)
C39 0.030(6) 0.035(5) 0.031(6) 0.002(5) -0.005(5) -0.001(5)
C35 0.045(6) 0.043(7) 0.040(6) 0.004(6) 0.010(6) -0.003(6)
C29 0.036(6) 0.050(7) 0.058(8) 0.011(6) 0.002(6) -0.004(6)
C32 0.037(6) 0.049(6) 0.055(7) 0.011(5) 0.006(5) -0.004(5)
C31 0.038(6) 0.053(6) 0.055(7) 0.012(6) 0.007(5) -0.006(5)
C30 0.037(6) 0.054(7) 0.062(8) 0.014(6) 0.005(6) -0.005(6)
O1X 0.031(6) 0.037(6) 0.036(7) 0.012(6) 0.010(5) 0.015(5)
C28X 0.030(6) 0.037(6) 0.036(7) 0.013(6) 0.009(5) 0.015(5)
C27X 0.030(6) 0.037(7) 0.039(7) 0.012(6) 0.008(5) 0.014(6)
C26X 0.035(6) 0.037(7) 0.042(8) 0.011(7) 0.005(6) 0.012(6)
C25X 0.033(6) 0.037(6) 0.039(7) 0.013(6) 0.010(5) 0.015(5)
C37X 0.023(5) 0.035(5) 0.029(5) 0.001(5) 0.000(4) 0.000(5)
C40X 0.030(5) 0.034(5) 0.030(6) 0.002(5) -0.006(5) -0.001(5)
C38X 0.029(5) 0.035(6) 0.030(6) 0.003(5) -0.005(5) -0.001(5)
C39X 0.031(5) 0.035(6) 0.028(6) 0.002(5) -0.005(5) -0.003(5)
C36X 0.035(6) 0.040(7) 0.036(6) 0.002(6) 0.011(5) -0.005(6)
C33X 0.035(6) 0.042(7) 0.038(7) 0.005(6) 0.011(6) -0.001(5)
C35X 0.038(6) 0.041(7) 0.040(7) 0.004(6) 0.013(6) -0.004(6)
C34X 0.038(6) 0.042(6) 0.040(6) 0.006(5) 0.010(6) -0.003(6)
C31X 0.041(7) 0.053(7) 0.058(8) 0.011(6) 0.009(6) -0.002(6)
C32X 0.036(6) 0.047(6) 0.053(7) 0.010(6) 0.005(6) -0.004(5)
C30X 0.038(6) 0.051(7) 0.060(7) 0.013(6) 0.009(6) -0.004(5)
C29X 0.037(5) 0.050(6) 0.056(7) 0.011(6) 0.004(5) -0.005(5)

loop_
_atom_type_symbol
_atom_type_description
_atom_type_scat_dispersion_real
_atom_type_scat_dispersion_imag
_atom_type_scat_source
C C 0.0033 0.0016 'International Tables Vol C Tables 4.2.6.8 and 6.1.1.4'
H H 0.0000 0.0000 'International Tables Vol C Tables 4.2.6.8 and 6.1.1.4'
K K 0.2009 0.2494 'International Tables Vol C Tables 4.2.6.8 and 6.1.1.4'
O O 0.0106 0.0060 'International Tables Vol C Tables 4.2.6.8 and 6.1.1.4'

loop_
_geom_angle_atom_site_label_1
_geom_angle_atom_site_label_2
_geom_angle_atom_site_label_3
_geom_angle
_geom_angle_site_symmetry_1
_geom_angle_site_symmetry_3
_geom_angle_publ_flag
O4 K2 O3 113.2(2) . . ?
O4 K2 C15 82.4(3) . . ?
O4 K2 C9 117.8(3) . 4_656 ?
O4 K2 C17 83.5(3) . . ?
O4 K2 C12 85.5(3) . 4_656 ?
O4 K2 C10 91.8(3) . 4_656 ?
O4 K2 C14 107.3(3) . . ?
O4 K2 C18 108.2(3) . . ?
O4 K2 C11 76.1(3) . 4_656 ?
O4 K2 C7 110.1(3) . 4_656 ?
O4 K2 C8 127.7(3) . 4_656 ?
O3 K2 C15 89.3(3) . . ?
O3 K2 C9 112.4(3) . 4_656 ?
O3 K2 C17 130.7(3) . . ?
O3 K2 C12 93.0(3) . 4_656 ?
O3 K2 C10 130.6(3) . 4_656 ?
O3 K2 C14 77.5(3) . . ?
O3 K2 C18 117.7(3) . . ?
O3 K2 C11 118.6(3) . 4_656 ?
O3 K2 C7 77.8(3) . 4_656 ?
O3 K2 C8 88.2(3) . 4_656 ?
C15 K2 C9 137.3(3) . 4_656 ?
C15 K2 C17 45.4(3) . . ?
C15 K2 C10 137.7(3) . 4_656 ?
C15 K2 C7 164.7(3) . 4_656 ?
C15 K2 C8 147.8(3) . 4_656 ?
C9 K2 C10 26.1(3) 4_656 4_656 ?
C9 K2 C7 45.1(3) 4_656 4_656 ?
C9 K2 C8 24.9(3) 4_656 4_656 ?
C17 K2 C9 96.9(3) . 4_656 ?
C17 K2 C10 92.4(3) . 4_656 ?
C17 K2 C7 141.9(3) . 4_656 ?
C17 K2 C8 118.8(3) . 4_656 ?
C12 K2 C15 167.6(3) 4_656 . ?
C12 K2 C9 52.2(3) 4_656 4_656 ?
C12 K2 C17 135.7(3) 4_656 . ?
C12 K2 C10 45.2(2) 4_656 4_656 ?
C12 K2 C7 25.4(3) 4_656 4_656 ?
C12 K2 C8 44.6(3) 4_656 4_656 ?
C14 K2 C15 25.0(3) . . ?
C14 K2 C9 122.1(3) . 4_656 ?
C14 K2 C17 53.2(3) . . ?
C14 K2 C12 166.3(3) . 4_656 ?
C14 K2 C10 136.5(3) . 4_656 ?
C14 K2 C7 140.9(3) . 4_656 ?
C14 K2 C8 124.2(3) . 4_656 ?
C18 K2 C15 52.7(3) . . ?
C18 K2 C9 84.7(3) . 4_656 ?
C18 K2 C17 24.7(3) . . ?
C18 K2 C12 135.1(3) . 4_656 ?
C18 K2 C10 90.8(3) . 4_656 ?
C18 K2 C14 46.5(3) . . ?
C18 K2 C7 126.9(3) . 4_656 ?
C18 K2 C8 101.2(3) . 4_656 ?
C11 K2 C15 149.8(3) 4_656 . ?
C11 K2 C9 45.4(3) 4_656 4_656 ?
C11 K2 C17 110.3(3) 4_656 . ?
C11 K2 C12 25.6(3) 4_656 4_656 ?
C11 K2 C10 25.8(3) 4_656 4_656 ?
C11 K2 C14 161.4(3) 4_656 . ?
C11 K2 C18 114.9(3) 4_656 . ?
C11 K2 C7 45.4(3) 4_656 4_656 ?
C11 K2 C8 52.3(3) 4_656 4_656 ?
C7 K2 C10 53.2(3) 4_656 4_656 ?
C8 K2 C10 45.0(3) 4_656 4_656 ?
C8 K2 C7 25.8(2) 4_656 4_656 ?
O1 K1 O2 99.5(5) . . ?
O1 K1 C15 161.0(5) . . ?
O1 K1 C17 121.2(5) . . ?
O1 K1 C16 133.3(5) . . ?
O1 K1 C13 136.1(5) . . ?
O1 K1 C10 117.6(4) . . ?
O1 K1 C14 164.7(4) . . ?
O1 K1 C18 122.6(5) . . ?
O1 K1 C19 113.1(5) . . ?
O1 K1 C11 94.3(4) . . ?
O2 K1 C15 91.2(3) . . ?
O2 K1 C17 135.3(3) . . ?
O2 K1 C16 111.0(3) . . ?
O2 K1 C13 115.2(3) . . ?
O2 K1 C10 110.0(3) . . ?
O2 K1 C14 92.4(3) . . ?
O2 K1 C18 137.1(3) . . ?
O2 K1 C19 104.0(3) . . ?
O2 K1 C11 124.5(3) . . ?
C15 K1 C17 44.6(3) . . ?
C15 K1 C10 72.3(3) . . ?
C15 K1 C14 25.5(3) . . ?
C15 K1 C18 51.2(3) . . ?
C15 K1 C19 48.5(3) . . ?
C15 K1 C11 92.4(3) . . ?
C17 K1 C18 23.3(3) . . ?
C17 K1 C11 73.3(3) . . ?
C16 K1 C15 27.9(3) . . ?
C16 K1 C17 26.4(3) . . ?
C16 K1 C13 58.1(3) . . ?
C16 K1 C10 84.5(3) . . ?
C16 K1 C14 48.2(3) . . ?
C16 K1 C18 45.4(3) . . ?
C16 K1 C19 26.8(3) . . ?
C16 K1 C11 96.3(3) . . ?
C13 K1 C15 48.2(3) . . ?
C13 K1 C17 45.4(3) . . ?
C13 K1 C10 26.5(3) . . ?
C13 K1 C14 28.6(3) . . ?
C13 K1 C18 25.8(3) . . ?
C13 K1 C19 84.7(3) . . ?
C13 K1 C11 44.2(3) . . ?
C10 K1 C17 68.6(3) . . ?
C10 K1 C14 48.3(3) . . ?
C10 K1 C18 45.7(3) . . ?
C10 K1 C19 111.0(3) . . ?
C10 K1 C11 24.4(2) . . ?
C14 K1 C17 51.9(3) . . ?
C14 K1 C18 44.7(3) . . ?
C14 K1 C19 72.7(3) . . ?
C14 K1 C11 70.9(3) . . ?
C18 K1 C11 51.1(3) . . ?
C19 K1 C17 45.8(3) . . ?
C19 K1 C18 68.5(3) . . ?
C19 K1 C11 119.0(3) . . ?
O1X K1 O2 103.1(7) . . ?
O1X K1 C15 163.9(7) . . ?
O1X K1 C17 119.9(7) . . ?
O1X K1 C16 136.4(6) . . ?
O1X K1 C13 128.1(6) . . ?
O1X K1 C10 108.8(6) . . ?
O1X K1 C14 156.4(6) . . ?
O1X K1 C18 117.5(6) . . ?
O1X K1 C19 119.3(6) . . ?
O1X K1 C11 85.6(6) . . ?
C37 O4 K2 125(2) . . ?
C37 O4 C40 104.7(15) . . ?
C40 O4 K2 114.0(9) . . ?
C37X O4 K2 124.3(16) . . ?
C40X O4 K2 117.3(10) . . ?
C40X O4 C37X 109.6(13) . . ?
C33 O3 K2 129.0(13) . . ?
C36 O3 K2 114.0(9) . . ?
C36 O3 C33 108.3(12) . . ?
C36X O3 K2 117.5(17) . . ?
C33X O3 K2 107.2(12) . . ?
C33X O3 C36X 111.2(19) . . ?
C28 O1 K1 117.0(14) . . ?
C25 O1 K1 130.0(14) . . ?
C25 O1 C28 103.5(14) . . ?
C29 O2 K1 112.6(11) . . ?
C32 O2 K1 118.4(12) . . ?
C32 O2 C29 116.2(16) . . ?
C32X O2 K1 116.8(13) . . ?
C32X O2 C29X 105.1(16) . . ?
C29X O2 K1 124.5(14) . . ?
K2 C15 H15 106.5 . . ?
K1 C15 K2 133.1(4) . . ?
K1 C15 H15 120.3 . . ?
C16 C15 K2 87.8(6) . . ?
C16 C15 K1 73.4(5) . . ?
C16 C15 H15 118.1 . . ?
C14 C15 K2 76.8(6) . . ?
C14 C15 K1 79.1(6) . . ?
C14 C15 H15 118.1 . . ?
C14 C15 C16 123.9(10) . . ?
K2 C9 K1 134.9(3) 4_646 . ?
K2 C9 H9 111.1 4_646 . ?
K1 C9 H9 109.3 . . ?
C10 C9 K2 82.4(6) . 4_646 ?
C10 C9 K1 60.7(5) . . ?
C10 C9 H9 118.9 . . ?
C8 C9 K2 77.6(6) . 4_646 ?
C8 C9 K1 99.8(6) . . ?
C8 C9 H9 118.9 . . ?
C8 C9 C10 122.2(10) . . ?
K2 C17 K1 122.8(4) . . ?
K2 C17 H17 107.7 . . ?
K1 C17 H17 129.4 . . ?
C16 C17 K2 86.9(6) . . ?
C16 C17 K1 64.1(6) . . ?
C16 C17 H17 119.0 . . ?
C18 C17 K2 76.1(6) . . ?
C18 C17 K1 79.7(6) . . ?
C18 C17 H17 119.0 . . ?
C18 C17 C16 122.1(10) . . ?
K1 C16 K2 125.3(4) . . ?
C15 C16 K2 67.0(5) . . ?
C15 C16 K1 78.7(6) . . ?
C15 C16 C17 112.0(9) . . ?
C17 C16 K2 67.6(5) . . ?
C17 C16 K1 89.5(6) . . ?
C19 C16 K2 152.3(8) . . ?
C19 C16 K1 82.3(6) . . ?
C19 C16 C15 123.7(10) . . ?
C19 C16 C17 120.3(10) . . ?
K1 C13 K2 125.2(4) . . ?
C10 C13 K2 153.6(7) . . ?
C10 C13 K1 80.9(6) . . ?
C10 C13 C14 121.3(10) . . ?
C10 C13 C18 122.9(9) . . ?
C14 C13 K2 66.4(5) . . ?
C14 C13 K1 79.7(5) . . ?
C18 C13 K2 66.3(5) . . ?
C18 C13 K1 91.0(6) . . ?
C18 C13 C14 112.2(9) . . ?
K2 C12 H12 113.6 4_646 . ?
C11 C12 K2 75.9(6) . 4_646 ?
C11 C12 H12 118.4 . . ?
C11 C12 C7 123.2(10) . . ?
C7 C12 K2 82.1(6) . 4_646 ?
C7 C12 H12 118.4 . . ?
K1 C10 K2 150.3(4) . 4_646 ?
C9 C10 K2 71.5(5) . 4_646 ?
C9 C10 K1 94.8(6) . . ?
C13 C10 K2 136.9(7) . 4_646 ?
C13 C10 K1 72.6(6) . . ?
C13 C10 C9 124.8(9) . . ?
C13 C10 C11 121.8(10) . . ?
C11 C10 K2 69.1(6) . 4_646 ?
C11 C10 K1 93.7(6) . . ?
C11 C10 C9 112.3(9) . . ?
C23 C24 H24 118.9 . . ?
C23 C24 C19 122.2(10) . . ?
C19 C24 H24 118.9 . . ?
C2 C3 C22 122.5(10) . 7_656 ?
C2 C3 C4 113.4(10) . . ?
C4 C3 C22 123.3(10) . 7_656 ?
K2 C14 H14 104.2 . . ?
K1 C14 K2 132.0(4) . . ?
K1 C14 H14 123.7 . . ?
C15 C14 K2 78.2(6) . . ?
C15 C14 K1 75.5(6) . . ?
C15 C14 C13 118.9(10) . . ?
C15 C14 H14 120.6 . . ?
C13 C14 K2 87.4(6) . . ?
C13 C14 K1 71.7(5) . . ?
C13 C14 H14 120.6 . . ?
C6 C1 H1 119.3 . . ?
C6 C1 C2 121.4(10) . . ?
C2 C1 H1 119.3 . . ?
C1 C6 C7 122.8(10) . . ?
C1 C6 C5 115.5(10) . . ?
C5 C6 C7 121.3(9) . . ?
K2 C18 K1 122.9(3) . . ?
K2 C18 H18 102.9 . . ?
K1 C18 H18 134.0 . . ?
C17 C18 K2 79.2(6) . . ?
C17 C18 K1 77.0(6) . . ?
C17 C18 C13 121.8(10) . . ?
C17 C18 H18 119.1 . . ?
C13 C18 K2 88.3(6) . . ?
C13 C18 K1 63.2(5) . . ?
C13 C18 H18 119.1 . . ?
C24 C23 H23 118.4 . . ?
C24 C23 C22 123.2(11) . . ?
C22 C23 H23 118.4 . . ?
C16 C19 K1 70.9(6) . . ?
C24 C19 K1 96.9(7) . . ?
C24 C19 C16 122.7(10) . . ?
C24 C19 C20 113.4(10) . . ?
C20 C19 K1 93.8(8) . . ?
C20 C19 C16 122.9(11) . . ?
K2 C11 K1 139.3(4) 4_646 . ?
K2 C11 H11 107.3 4_646 . ?
K1 C11 H11 109.3 . . ?
C12 C11 K2 78.4(6) . 4_646 ?
C12 C11 K1 98.9(6) . . ?
C12 C11 C10 122.8(10) . . ?
C12 C11 H11 118.6 . . ?
C10 C11 K2 85.1(6) . 4_646 ?
C10 C11 K1 61.9(5) . . ?
C10 C11 H11 118.6 . . ?
C23 C22 C3 121.9(10) . 7_656 ?
C21 C22 C3 123.6(10) . 7_656 ?
C21 C22 C23 113.6(10) . . ?
O4 C37 H37B 110.4 . . ?
O4 C37 C38 106.7(14) . . ?
H37A C37 H37B 108.6 . . ?
C38 C37 H37A 110.4 . . ?
C38 C37 H37B 110.4 . . ?
C12 C7 K2 72.5(5) . 4_646 ?
C12 C7 C6 121.6(9) . . ?
C12 C7 C8 114.3(10) . . ?
C6 C7 K2 134.4(7) . 4_646 ?
C8 C7 K2 73.7(5) . 4_646 ?
C8 C7 C6 122.5(9) . . ?
C3 C2 C1 123.0(10) . . ?
C3 C2 H2 118.5 . . ?
C1 C2 H2 118.5 . . ?
O3 C33 H33A 110.5 . . ?
O3 C33 H33B 110.5 . . ?
O3 C33 C34 106.0(12) . . ?
H33A C33 H33B 108.7 . . ?
C34 C33 H33A 110.5 . . ?
C34 C33 H33B 110.5 . . ?
K2 C8 H8 113.7 4_646 . ?
C9 C8 K2 77.6(6) . 4_646 ?
C9 C8 C7 123.4(11) . . ?
C9 C8 H8 118.3 . . ?
C7 C8 K2 80.5(6) . 4_646 ?
C7 C8 H8 118.3 . . ?
C6 C5 H5 119.6 . . ?
C4 C5 C6 120.8(10) . . ?
C4 C5 H5 119.6 . . ?
K1 C28 H28A 133.8 . . ?
K1 C28 H28B 69.9 . . ?
O1 C28 H28A 110.7 . . ?
O1 C28 H28B 110.7 . . ?
O1 C28 C27 105.3(14) . . ?
H28A C28 H28B 108.8 . . ?
C27 C28 K1 112.5(14) . . ?
C27 C28 H28A 110.7 . . ?
C27 C28 H28B 110.7 . . ?
C3 C4 H4 117.7 . . ?
C5 C4 C3 124.6(11) . . ?
C5 C4 H4 117.7 . . ?
K1 C20 H20 105.4 . . ?
C19 C20 K1 62.5(7) . . ?
C19 C20 H20 118.9 . . ?
C21 C20 K1 101.8(8) . . ?
C21 C20 C19 122.1(11) . . ?
C21 C20 H20 118.9 . . ?
K2 C40 H40A 89.8 . . ?
K2 C40 H40B 85.5 . . ?
O4 C40 H40A 111.7 . . ?
O4 C40 H40B 111.7 . . ?
O4 C40 C39 100.2(16) . . ?
H40A C40 H40B 109.5 . . ?
C39 C40 K2 144.1(14) . . ?
C39 C40 H40A 111.7 . . ?
C39 C40 H40B 111.7 . . ?
C22 C21 C20 123.3(11) . . ?
C22 C21 H21 118.3 . . ?
C20 C21 H21 118.3 . . ?
K2 C36 H36A 67.1 . . ?
K2 C36 H36B 131.1 . . ?
O3 C36 H36A 111.1 . . ?
O3 C36 H36B 111.1 . . ?
O3 C36 C35 103.4(13) . . ?
H36A C36 H36B 109.0 . . ?
C35 C36 K2 115.5(15) . . ?
C35 C36 H36A 111.1 . . ?
C35 C36 H36B 111.1 . . ?
C33 C34 H34A 110.8 . . ?
C33 C34 H34B 110.8 . . ?
H34A C34 H34B 108.8 . . ?
C35 C34 C33 104.9(13) . . ?
C35 C34 H34A 110.8 . . ?
C35 C34 H34B 110.8 . . ?
C28 C27 H27A 111.2 . . ?
C28 C27 H27B 111.2 . . ?
C28 C27 C26 102.9(14) . . ?
H27A C27 H27B 109.1 . . ?
C26 C27 H27A 111.2 . . ?
C26 C27 H27B 111.2 . . ?
C37 C38 H38A 112.2 . . ?
C37 C38 H38B 112.2 . . ?
C37 C38 C39 98(2) . . ?
H38A C38 H38B 109.8 . . ?
C39 C38 H38A 112.2 . . ?
C39 C38 H38B 112.2 . . ?
C27 C26 H26A 111.1 . . ?
C27 C26 H26B 111.1 . . ?
H26A C26 H26B 109.0 . . ?
C25 C26 C27 103.4(13) . . ?
C25 C26 H26A 111.1 . . ?
C25 C26 H26B 111.1 . . ?
O1 C25 C26 106.6(14) . . ?
O1 C25 H25A 110.4 . . ?
O1 C25 H25B 110.4 . . ?
C26 C25 H25A 110.4 . . ?
C26 C25 H25B 110.4 . . ?
H25A C25 H25B 108.6 . . ?
C40 C39 C38 92.5(15) . . ?
C40 C39 H39A 113.2 . . ?
C40 C39 H39B 113.2 . . ?
C38 C39 H39A 113.2 . . ?
C38 C39 H39B 113.2 . . ?
H39A C39 H39B 110.5 . . ?
C36 C35 H35A 111.6 . . ?
C36 C35 H35B 111.6 . . ?
C34 C35 C36 100.9(13) . . ?
C34 C35 H35A 111.6 . . ?
C34 C35 H35B 111.6 . . ?
H35A C35 H35B 109.4 . . ?
O2 C29 H29A 111.9 . . ?
O2 C29 H29B 111.9 . . ?
O2 C29 C30 99.6(16) . . ?
H29A C29 H29B 109.6 . . ?
C30 C29 H29A 111.9 . . ?
C30 C29 H29B 111.9 . . ?
O2 C32 H32A 110.3 . . ?
O2 C32 H32B 110.3 . . ?
O2 C32 C31 106.9(17) . . ?
H32A C32 H32B 108.6 . . ?
C31 C32 H32A 110.3 . . ?
C31 C32 H32B 110.3 . . ?
C32 C31 H31A 111.4 . . ?
C32 C31 H31B 111.4 . . ?
C32 C31 C30 102(2) . . ?
H31A C31 H31B 109.3 . . ?
C30 C31 H31A 111.4 . . ?
C30 C31 H31B 111.4 . . ?
C29 C30 H30A 109.3 . . ?
C29 C30 H30B 109.3 . . ?
C31 C30 C29 112(2) . . ?
C31 C30 H30A 109.3 . . ?
C31 C30 H30B 109.3 . . ?
H30A C30 H30B 107.9 . . ?
C28X O1X K1 140.6(19) . . ?
C25X O1X K1 109.6(18) . . ?
C25X O1X C28X 105.6(17) . . ?
O1X C28X H28C 110.4 . . ?
O1X C28X H28D 110.4 . . ?
O1X C28X C27X 106.5(17) . . ?
H28C C28X H28D 108.6 . . ?
C27X C28X H28C 110.4 . . ?
C27X C28X H28D 110.4 . . ?
C28X C27X H27C 111.0 . . ?
C28X C27X H27D 111.0 . . ?
C28X C27X C26X 103.8(16) . . ?
H27C C27X H27D 109.0 . . ?
C26X C27X H27C 111.0 . . ?
C26X C27X H27D 111.0 . . ?
C27X C26X H26C 111.0 . . ?
C27X C26X H26D 111.0 . . ?
C27X C26X C25X 103.8(16) . . ?
H26C C26X H26D 109.0 . . ?
C25X C26X H26C 111.0 . . ?
C25X C26X H26D 111.0 . . ?
O1X C25X C26X 106.9(17) . . ?
O1X C25X H25C 110.3 . . ?
O1X C25X H25D 110.3 . . ?
C26X C25X H25C 110.3 . . ?
C26X C25X H25D 110.3 . . ?
H25C C25X H25D 108.6 . . ?
O4 C37X H37C 111.5 . . ?
O4 C37X H37D 111.5 . . ?
O4 C37X C38X 101.4(16) . . ?
H37C C37X H37D 109.3 . . ?
C38X C37X H37C 111.5 . . ?
C38X C37X H37D 111.5 . . ?
O4 C40X H40C 110.8 . . ?
O4 C40X H40D 110.8 . . ?
O4 C40X C39X 104.9(14) . . ?
H40C C40X H40D 108.8 . . ?
C39X C40X H40C 110.8 . . ?
C39X C40X H40D 110.8 . . ?
C37X C38X H38C 112.6 . . ?
C37X C38X H38D 112.6 . . ?
C37X C38X C39X 96(2) . . ?
H38C C38X H38D 110.1 . . ?
C39X C38X H38C 112.6 . . ?
C39X C38X H38D 112.6 . . ?
C40X C39X C38X 93.8(13) . . ?
C40X C39X H39C 113.0 . . ?
C40X C39X H39D 113.0 . . ?
C38X C39X H39C 113.0 . . ?
C38X C39X H39D 113.0 . . ?
H39C C39X H39D 110.4 . . ?
O3 C36X H36C 111.1 . . ?
O3 C36X H36D 111.1 . . ?
O3 C36X C35X 103.4(17) . . ?
H36C C36X H36D 109.1 . . ?
C35X C36X H36C 111.1 . . ?
C35X C36X H36D 111.1 . . ?
K2 C33X H33C 75.0 . . ?
K2 C33X H33D 93.6 . . ?
O3 C33X K2 49.3(9) . . ?
O3 C33X H33C 111.1 . . ?
O3 C33X H33D 111.1 . . ?
O3 C33X C34X 103.4(17) . . ?
H33C C33X H33D 109.0 . . ?
C34X C33X K2 149.6(14) . . ?
C34X C33X H33C 111.1 . . ?
C34X C33X H33D 111.1 . . ?
C36X C35X H35C 110.4 . . ?
C36X C35X H35D 110.4 . . ?
H35C C35X H35D 108.6 . . ?
C34X C35X C36X 106.8(17) . . ?
C34X C35X H35C 110.4 . . ?
C34X C35X H35D 110.4 . . ?
C33X C34X H34C 110.9 . . ?
C33X C34X H34D 110.9 . . ?
C35X C34X C33X 104.1(18) . . ?
C35X C34X H34C 110.9 . . ?
C35X C34X H34D 110.9 . . ?
H34C C34X H34D 108.9 . . ?
H31C C31X H31D 110.2 . . ?
C32X C31X H31C 112.8 . . ?
C32X C31X H31D 112.8 . . ?
C30X C31X H31C 112.8 . . ?
C30X C31X H31D 112.8 . . ?
C30X C31X C32X 95(2) . . ?
O2 C32X C31X 117(2) . . ?
O2 C32X H32C 108.1 . . ?
O2 C32X H32D 108.1 . . ?
C31X C32X H32C 108.1 . . ?
C31X C32X H32D 108.1 . . ?
H32C C32X H32D 107.3 . . ?
C31X C30X H30C 108.4 . . ?
C31X C30X H30D 108.4 . . ?
H30C C30X H30D 107.5 . . ?
C29X C30X C31X 115(2) . . ?
C29X C30X H30C 108.4 . . ?
C29X C30X H30D 108.4 . . ?
O2 C29X C30X 103.6(18) . . ?
O2 C29X H29C 111.0 . . ?
O2 C29X H29D 111.0 . . ?
C30X C29X H29C 111.0 . . ?
C30X C29X H29D 111.0 . . ?
H29C C29X H29D 109.0 . . ?

loop_
_geom_bond_atom_site_label_1
_geom_bond_atom_site_label_2
_geom_bond_distance
_geom_bond_site_symmetry_2
_geom_bond_publ_flag
K2 O4 2.687(8) . ?
K2 O3 2.699(9) . ?
K2 C15 3.134(10) . ?
K2 C9 3.166(10) 4_656 ?
K2 C17 3.150(10) . ?
K2 C12 3.133(10) 4_656 ?
K2 C10 3.309(11) 4_656 ?
K2 C14 3.117(11) . ?
K2 C18 3.114(10) . ?
K2 C11 3.102(11) 4_656 ?
K2 C7 3.254(10) 4_656 ?
K2 C8 3.166(10) 4_656 ?
K1 O1 2.634(19) . ?
K1 O2 2.693(9) . ?
K1 C15 3.046(10) . ?
K1 C17 3.308(11) . ?
K1 C16 2.977(11) . ?
K1 C13 2.982(10) . ?
K1 C10 3.086(10) . ?
K1 C14 3.090(10) . ?
K1 C18 3.341(10) . ?
K1 C19 3.122(12) . ?
K1 C11 3.490(10) . ?
K1 O1X 2.58(3) . ?
O4 C37 1.445(17) . ?
O4 C40 1.451(18) . ?
O4 C37X 1.440(17) . ?
O4 C40X 1.417(17) . ?
O3 C33 1.440(12) . ?
O3 C36 1.436(13) . ?
O3 C36X 1.428(18) . ?
O3 C33X 1.424(18) . ?
O1 C28 1.436(14) . ?
O1 C25 1.417(14) . ?
O2 C29 1.439(11) . ?
O2 C32 1.414(12) . ?
O2 C32X 1.431(18) . ?
O2 C29X 1.462(17) . ?
C15 H15 0.9500 . ?
C15 C16 1.454(15) . ?
C15 C14 1.353(15) . ?
C9 H9 0.9500 . ?
C9 C10 1.468(15) . ?
C9 C8 1.363(15) . ?
C17 H17 0.9500 . ?
C17 C16 1.471(15) . ?
C17 C18 1.341(15) . ?
C16 C19 1.420(15) . ?
C13 C10 1.396(15) . ?
C13 C14 1.503(14) . ?
C13 C18 1.457(16) . ?
C12 H12 0.9500 . ?
C12 C11 1.382(15) . ?
C12 C7 1.408(15) . ?
C10 C11 1.444(14) . ?
C24 H24 0.9500 . ?
C24 C23 1.374(15) . ?
C24 C19 1.413(16) . ?
C3 C22 1.477(15) 7_656 ?
C3 C2 1.397(15) . ?
C3 C4 1.409(15) . ?
C14 H14 0.9500 . ?
C1 H1 0.9500 . ?
C1 C6 1.395(14) . ?
C1 C2 1.397(15) . ?
C6 C7 1.475(15) . ?
C6 C5 1.418(15) . ?
C18 H18 0.9500 . ?
C23 H23 0.9500 . ?
C23 C22 1.415(15) . ?
C19 C20 1.415(16) . ?
C11 H11 0.9500 . ?
C22 C21 1.383(16) . ?
C37 H37A 0.9900 . ?
C37 H37B 0.9900 . ?
C37 C38 1.539(16) . ?
C7 C8 1.436(14) . ?
C2 H2 0.9500 . ?
C33 H33A 0.9900 . ?
C33 H33B 0.9900 . ?
C33 C34 1.540(15) . ?
C8 H8 0.9500 . ?
C5 H5 0.9500 . ?
C5 C4 1.357(16) . ?
C28 H28A 0.9900 . ?
C28 H28B 0.9900 . ?
C28 C27 1.535(14) . ?
C4 H4 0.9500 . ?
C20 H20 0.9500 . ?
C20 C21 1.389(16) . ?
C40 H40A 0.9900 . ?
C40 H40B 0.9900 . ?
C40 C39 1.538(15) . ?
C21 H21 0.9500 . ?
C36 H36A 0.9900 . ?
C36 H36B 0.9900 . ?
C36 C35 1.541(15) . ?
C34 H34A 0.9900 . ?
C34 H34B 0.9900 . ?
C34 C35 1.528(15) . ?
C27 H27A 0.9900 . ?
C27 H27B 0.9900 . ?
C27 C26 1.538(15) . ?
C38 H38A 0.9900 . ?
C38 H38B 0.9900 . ?
C38 C39 1.600(15) . ?
C26 H26A 0.9900 . ?
C26 H26B 0.9900 . ?
C26 C25 1.535(15) . ?
C25 H25A 0.9900 . ?
C25 H25B 0.9900 . ?
C39 H39A 0.9900 . ?
C39 H39B 0.9900 . ?
C35 H35A 0.9900 . ?
C35 H35B 0.9900 . ?
C29 H29A 0.9900 . ?
C29 H29B 0.9900 . ?
C29 C30 1.536(12) . ?
C32 H32A 0.9900 . ?
C32 H32B 0.9900 . ?
C32 C31 1.534(12) . ?
C31 H31A 0.9900 . ?
C31 H31B 0.9900 . ?
C31 C30 1.534(12) . ?
C30 H30A 0.9900 . ?
C30 H30B 0.9900 . ?
O1X C28X 1.428(15) . ?
O1X C25X 1.417(15) . ?
C28X H28C 0.9900 . ?
C28X H28D 0.9900 . ?
C28X C27X 1.531(15) . ?
C27X H27C 0.9900 . ?
C27X H27D 0.9900 . ?
C27X C26X 1.535(16) . ?
C26X H26C 0.9900 . ?
C26X H26D 0.9900 . ?
C26X C25X 1.537(16) . ?
C25X H25C 0.9900 . ?
C25X H25D 0.9900 . ?
C37X H37C 0.9900 . ?
C37X H37D 0.9900 . ?
C37X C38X 1.541(16) . ?
C40X H40C 0.9900 . ?
C40X H40D 0.9900 . ?
C40X C39X 1.532(15) . ?
C38X H38C 0.9900 . ?
C38X H38D 0.9900 . ?
C38X C39X 1.604(15) . ?
C39X H39C 0.9900 . ?
C39X H39D 0.9900 . ?
C36X H36C 0.9900 . ?
C36X H36D 0.9900 . ?
C36X C35X 1.532(16) . ?
C33X H33C 0.9900 . ?
C33X H33D 0.9900 . ?
C33X C34X 1.535(16) . ?
C35X H35C 0.9900 . ?
C35X H35D 0.9900 . ?
C35X C34X 1.524(16) . ?
C34X H34C 0.9900 . ?
C34X H34D 0.9900 . ?
C31X H31C 0.9900 . ?
C31X H31D 0.9900 . ?
C31X C32X 1.523(19) . ?
C31X C30X 1.519(19) . ?
C32X H32C 0.9900 . ?
C32X H32D 0.9900 . ?
C30X H30C 0.9900 . ?
C30X H30D 0.9900 . ?
C30X C29X 1.499(19) . ?
C29X H29C 0.9900 . ?
C29X H29D 0.9900 . ?

loop_
_twin_individual_id
_twin_individual_mass_fraction_refined
1 0.886(3)
2 0.114(3)
